data_4081747
loop_
_publ_author_name
'Xu, Bao-Hua'
'Bussmann, Kathrin'
'Fr\"ohlich, Roland'
'Daniliuc, Constantin G.'
'Brandenburg, Jan Gerit'
'Grimme, Stefan'
'Kehr, Gerald'
'Erker, Gerhard'

_publ_section_title
;
 An Enamine/HB(C6F5)2Adduct as a Dormant State in Frustrated Lewis Pair
 Chemistry
;
_journal_issue 22
_journal_name_full Organometallics
_journal_page_first 6745
_journal_paper_doi 10.1021/om4004225
_journal_volume 32
_journal_year 2013
_chemical_formula_sum 'C22 H18 B F10 N'
_chemical_formula_weight 497.18
_chemical_name_systematic
; 
 ? 
;
_space_group_IT_number 2
_symmetry_cell_setting triclinic
_symmetry_space_group_name_Hall '-P 1'
_symmetry_space_group_name_H-M 'P -1'
_atom_sites_solution_hydrogens geom
_atom_sites_solution_primary direct
_atom_sites_solution_secondary difmap
_audit_creation_method SHELXL-97
_cell_angle_alpha 70.1810(10)
_cell_angle_beta 82.7930(10)
_cell_angle_gamma 81.0500(10)
_cell_formula_units_Z 2
_cell_length_a 9.4611(2)
_cell_length_b 10.7218(2)
_cell_length_c 11.6021(3)
_cell_measurement_reflns_used 2455
_cell_measurement_temperature 223(2)
_cell_measurement_theta_max 28.28
_cell_measurement_theta_min 4.08
_cell_volume 1090.37(4)
_computing_cell_refinement 'Collect (Nonius B.V., 1998)'
_computing_data_collection 'Collect (Nonius B.V., 1998)'
_computing_data_reduction 'Denzo-SMN (Otwinowski & Minor, 1997)'
_computing_molecular_graphics 'XP (BrukerAXS, 2000)'
_computing_publication_material 'SHELXL-97 (Sheldrick, 1997)'
_computing_structure_refinement 'SHELXL-97 (Sheldrick, 1997)'
_computing_structure_solution 'SHELXS-97 (Sheldrick, 1990)'
_diffrn_ambient_temperature 223(2)
_diffrn_measured_fraction_theta_full 0.957
_diffrn_measured_fraction_theta_max 0.957
_diffrn_measurement_device_type 'Nonius KappaCCD APEXII'
_diffrn_measurement_method '\w and \f scans'
_diffrn_radiation_monochromator 'Montel mirror'
_diffrn_radiation_source 'rotating anode Nonius FR591'
_diffrn_radiation_type MoK\a
_diffrn_radiation_wavelength 0.71073
_diffrn_reflns_av_R_equivalents 0.038
_diffrn_reflns_av_sigmaI/netI 0.0347
_diffrn_reflns_limit_h_max 11
_diffrn_reflns_limit_h_min -11
_diffrn_reflns_limit_k_max 12
_diffrn_reflns_limit_k_min -12
_diffrn_reflns_limit_l_max 13
_diffrn_reflns_limit_l_min -13
_diffrn_reflns_number 9370
_diffrn_reflns_theta_full 25.00
_diffrn_reflns_theta_max 25.00
_diffrn_reflns_theta_min 4.38
_exptl_absorpt_coefficient_mu 0.148
_exptl_absorpt_correction_T_max 0.9854
_exptl_absorpt_correction_T_min 0.9325
_exptl_absorpt_correction_type multi-scan
_exptl_absorpt_process_details 'Denzo (Otwinowski, Borek, Majewski & Minor, 2003)'
_exptl_crystal_colour colourless
_exptl_crystal_density_diffrn 1.514
_exptl_crystal_density_method 'not measured'
_exptl_crystal_description prism
_exptl_crystal_F_000 504
_exptl_crystal_size_max 0.48
_exptl_crystal_size_mid 0.42
_exptl_crystal_size_min 0.10
_refine_diff_density_max 0.312
_refine_diff_density_min -0.217
_refine_diff_density_rms 0.034
_refine_ls_extinction_method none
_refine_ls_goodness_of_fit_ref 1.057
_refine_ls_hydrogen_treatment mixed
_refine_ls_matrix_type full
_refine_ls_number_parameters 311
_refine_ls_number_reflns 3674
_refine_ls_number_restraints 12
_refine_ls_restrained_S_all 1.197
_refine_ls_R_factor_all 0.0648
_refine_ls_R_factor_gt 0.0565
_refine_ls_shift/su_max 0.000
_refine_ls_shift/su_mean 0.000
_refine_ls_structure_factor_coef Fsqd
_refine_ls_weighting_details 'calc w=1/[\s^2^(Fo^2^)+(0.0448P)^2^+0.6255P] where P=(Fo^2^+2Fc^2^)/3'
_refine_ls_weighting_scheme calc
_refine_ls_wR_factor_gt 0.1309
_refine_ls_wR_factor_ref 0.1393
_reflns_number_gt 3188
_reflns_number_total 3674
_reflns_threshold_expression >2sigma(I)
_cod_data_source_file om4004225_si_005.cif
_cod_data_source_block erk6808
_cod_original_sg_symbol_H-M P-1
_cod_database_code 4081747

loop_
_symmetry_equiv_pos_as_xyz
'x, y, z'
'-x, -y, -z'

loop_
_atom_site_label
_atom_site_type_symbol
_atom_site_fract_x
_atom_site_fract_y
_atom_site_fract_z
_atom_site_U_iso_or_equiv
_atom_site_adp_type
_atom_site_occupancy
_atom_site_symmetry_multiplicity
_atom_site_calc_flag
_atom_site_refinement_flags
N1 N 0.6755(2) 0.65875(19) 0.76830(18) 0.0485(5) Uani 1 1 d .
B1 B 0.3415(3) 0.7928(3) 0.7929(3) 0.0462(6) Uani 1 1 d .
H01 H 0.329(3) 0.698(2) 0.874(2) 0.050(7) Uiso 1 1 d .
C1 C 0.5981(3) 0.7206(2) 0.8380(2) 0.0455(5) Uani 1 1 d .
C2 C 0.4998(3) 0.8443(2) 0.7991(2) 0.0454(5) Uani 1 1 d .
H2 H 0.5334 0.9076 0.7198 0.054 Uiso 1 1 calc R
C3 C 0.4945(3) 0.8987(3) 0.9071(2) 0.0538(6) Uani 1 1 d .
H3A H 0.5755 0.9491 0.8981 0.065 Uiso 1 1 calc R
H3B H 0.4047 0.9568 0.9123 0.065 Uiso 1 1 calc R
C4 C 0.5037(3) 0.7736(3) 1.0204(3) 0.0651(7) Uani 1 1 d .
H4A H 0.4086 0.7446 1.0500 0.078 Uiso 1 1 calc R
H4B H 0.5448 0.7897 1.0868 0.078 Uiso 1 1 calc R
C5 C 0.6020(3) 0.6698(3) 0.9750(2) 0.0596(7) Uani 1 1 d .
H5A H 0.6999 0.6617 0.9982 0.072 Uiso 1 1 calc R
H5B H 0.5669 0.5823 1.0099 0.072 Uiso 1 1 calc R
C6 C 0.7637(3) 0.5285(3) 0.8181(3) 0.0630(7) Uani 1 1 d .
H6A H 0.7346 0.4628 0.7869 0.076 Uiso 1 1 calc R
H6B H 0.7484 0.4962 0.9079 0.076 Uiso 1 1 calc R
C7 C 0.9198(4) 0.5432(3) 0.7807(4) 0.0810(10) Uani 1 1 d .
H7A H 0.9768 0.4556 0.8097 0.097 Uiso 1 1 calc R
H7B H 0.9509 0.6016 0.8193 0.097 Uiso 1 1 calc R
C8 C 0.9458(4) 0.6012(4) 0.6430(4) 0.0967(12) Uani 1 1 d .
H8A H 0.9260 0.5378 0.6047 0.116 Uiso 1 1 calc R
H8B H 1.0466 0.6165 0.6214 0.116 Uiso 1 1 calc R
C9 C 0.8497(3) 0.7325(4) 0.5944(3) 0.0776(9) Uani 1 1 d .
H9A H 0.8769 0.7989 0.6256 0.093 Uiso 1 1 calc R
H9B H 0.8632 0.7659 0.5045 0.093 Uiso 1 1 calc R
C10 C 0.6941(3) 0.7145(3) 0.6333(2) 0.0532(6) Uani 1 1 d .
H10A H 0.6345 0.8008 0.6048 0.064 Uiso 1 1 calc R
H10B H 0.6640 0.6540 0.5966 0.064 Uiso 1 1 calc R
C11 C 0.2069(3) 0.9055(3) 0.8024(2) 0.0527(6) Uani 1 1 d .
F12 F 0.0631(2) 0.7348(2) 0.91407(19) 0.0892(6) Uani 1 1 d .
C12 C 0.0777(3) 0.8666(4) 0.8634(3) 0.0662(8) Uani 1 1 d .
C13 C -0.0413(3) 0.9552(5) 0.8788(3) 0.0864(12) Uani 1 1 d .
F13 F -0.1618(2) 0.9059(3) 0.9421(3) 0.1314(10) Uani 1 1 d .
F14 F -0.1484(3) 1.1739(3) 0.8491(2) 0.1314(10) Uani 1 1 d U
C14 C -0.0345(4) 1.0891(5) 0.8323(4) 0.0916(13) Uani 1 1 d .
F15 F 0.0979(3) 1.2654(2) 0.7251(2) 0.1155(9) Uani 1 1 d .
C15 C 0.0899(4) 1.1334(4) 0.7711(3) 0.0794(10) Uani 1 1 d .
F16 F 0.3247(2) 1.09780(15) 0.69650(17) 0.0738(5) Uani 1 1 d .
C16 C 0.2063(3) 1.0431(3) 0.7572(3) 0.0610(7) Uani 1 1 d .
C21 C 0.3388(2) 0.7507(2) 0.6694(2) 0.0444(5) Uani 1 1 d .
F22 F 0.3638(2) 0.51967(15) 0.77962(15) 0.0821(6) Uani 1 1 d .
C22 C 0.3475(3) 0.6194(2) 0.6728(2) 0.0489(6) Uani 1 1 d .
F23 F 0.3515(2) 0.45102(17) 0.58289(17) 0.0845(6) Uani 1 1 d .
C23 C 0.3431(3) 0.5809(3) 0.5720(3) 0.0547(6) Uani 1 1 d .
F24 F 0.3246(3) 0.6385(2) 0.36017(16) 0.0937(7) Uani 1 1 d .
C24 C 0.3288(3) 0.6750(3) 0.4591(2) 0.0603(7) Uani 1 1 d .
F25 F 0.3019(3) 0.9014(2) 0.33914(16) 0.1046(8) Uani 1 1 d U
C25 C 0.3181(3) 0.8072(3) 0.4495(2) 0.0642(8) Uani 1 1 d .
F26 F 0.3170(3) 0.97306(16) 0.53475(16) 0.0902(7) Uani 1 1 d .
C26 C 0.3243(3) 0.8408(2) 0.5525(2) 0.0560(6) Uani 1 1 d .

loop_
_atom_site_aniso_label
_atom_site_aniso_U_11
_atom_site_aniso_U_22
_atom_site_aniso_U_33
_atom_site_aniso_U_23
_atom_site_aniso_U_13
_atom_site_aniso_U_12
N1 0.0552(12) 0.0433(11) 0.0472(11) -0.0163(9) -0.0075(9) 0.0003(9)
B1 0.0548(16) 0.0441(14) 0.0413(14) -0.0160(11) -0.0027(12) -0.0066(12)
C1 0.0530(13) 0.0436(12) 0.0430(12) -0.0163(10) -0.0061(10) -0.0084(10)
C2 0.0513(13) 0.0433(12) 0.0428(12) -0.0160(10) -0.0031(10) -0.0055(10)
C3 0.0519(14) 0.0588(15) 0.0613(16) -0.0342(13) -0.0055(12) -0.0038(11)
C4 0.0748(19) 0.0811(19) 0.0487(15) -0.0325(14) -0.0023(13) -0.0125(15)
C5 0.0769(18) 0.0604(16) 0.0430(14) -0.0169(12) -0.0110(12) -0.0073(13)
C6 0.0775(19) 0.0456(14) 0.0680(17) -0.0232(13) -0.0214(14) 0.0096(13)
C7 0.071(2) 0.075(2) 0.109(3) -0.047(2) -0.0355(19) 0.0213(16)
C8 0.0528(18) 0.119(3) 0.115(3) -0.045(3) 0.0020(19) 0.0097(19)
C9 0.0606(18) 0.092(2) 0.075(2) -0.0256(18) 0.0070(15) -0.0071(16)
C10 0.0538(14) 0.0593(15) 0.0470(14) -0.0217(12) -0.0029(11) 0.0009(11)
C11 0.0501(14) 0.0679(17) 0.0485(14) -0.0309(12) -0.0075(11) -0.0022(12)
F12 0.0743(12) 0.1163(16) 0.0945(14) -0.0488(12) 0.0107(10) -0.0442(11)
C12 0.0547(16) 0.095(2) 0.0638(17) -0.0425(17) -0.0075(13) -0.0141(15)
C13 0.0402(16) 0.160(4) 0.079(2) -0.068(3) -0.0080(14) -0.0003(19)
F13 0.0473(11) 0.240(3) 0.134(2) -0.099(2) 0.0095(11) -0.0220(14)
F14 0.0908(15) 0.183(2) 0.1260(19) -0.0885(18) -0.0306(13) 0.0720(16)
C14 0.071(2) 0.129(3) 0.087(2) -0.066(3) -0.0315(19) 0.042(2)
F15 0.151(2) 0.0771(14) 0.1123(17) -0.0452(12) -0.0281(15) 0.0505(14)
C15 0.085(2) 0.082(2) 0.074(2) -0.0414(18) -0.0216(18) 0.0292(18)
F16 0.0848(12) 0.0489(9) 0.0830(12) -0.0211(8) -0.0011(9) 0.0005(8)
C16 0.0636(17) 0.0631(17) 0.0595(16) -0.0291(13) -0.0114(13) 0.0095(13)
C21 0.0460(12) 0.0443(12) 0.0440(13) -0.0155(10) -0.0034(10) -0.0061(10)
F22 0.1442(17) 0.0445(9) 0.0556(10) -0.0108(7) -0.0264(10) -0.0036(9)
C22 0.0560(14) 0.0460(13) 0.0430(13) -0.0119(10) -0.0077(11) -0.0042(11)
F23 0.1286(16) 0.0565(10) 0.0808(12) -0.0367(9) -0.0121(11) -0.0118(10)
C23 0.0627(16) 0.0504(14) 0.0590(16) -0.0265(12) -0.0064(12) -0.0088(12)
F24 0.1443(19) 0.1003(14) 0.0581(11) -0.0418(10) -0.0123(11) -0.0389(13)
C24 0.0734(18) 0.0736(18) 0.0465(15) -0.0300(13) -0.0044(12) -0.0222(14)
F25 0.181(2) 0.0842(13) 0.0483(10) -0.0029(9) -0.0300(12) -0.0420(13)
C25 0.089(2) 0.0640(17) 0.0395(14) -0.0083(12) -0.0122(13) -0.0231(15)
F26 0.166(2) 0.0454(9) 0.0577(10) -0.0082(7) -0.0171(11) -0.0211(10)
C26 0.0759(18) 0.0436(13) 0.0494(14) -0.0132(11) -0.0065(12) -0.0132(12)

loop_
_atom_type_symbol
_atom_type_description
_atom_type_scat_dispersion_real
_atom_type_scat_dispersion_imag
_atom_type_scat_source
C C 0.0033 0.0016 'International Tables Vol C Tables 4.2.6.8 and 6.1.1.4'
H H 0.0000 0.0000 'International Tables Vol C Tables 4.2.6.8 and 6.1.1.4'
B B 0.0013 0.0007 'International Tables Vol C Tables 4.2.6.8 and 6.1.1.4'
N N 0.0061 0.0033 'International Tables Vol C Tables 4.2.6.8 and 6.1.1.4'
F F 0.0171 0.0103 'International Tables Vol C Tables 4.2.6.8 and 6.1.1.4'

loop_
_geom_angle_atom_site_label_1
_geom_angle_atom_site_label_2
_geom_angle_atom_site_label_3
_geom_angle
C1 N1 C10 124.1(2)
C1 N1 C6 122.9(2)
C10 N1 C6 112.8(2)
C11 B1 C21 111.0(2)
C11 B1 C2 111.20(19)
C21 B1 C2 112.07(19)
C11 B1 H01 108.6(12)
C21 B1 H01 105.7(13)
C2 B1 H01 108.0(13)
N1 C1 C2 127.5(2)
N1 C1 C5 121.9(2)
C2 C1 C5 110.7(2)
C1 C2 C3 102.58(19)
C1 C2 B1 104.23(19)
C3 C2 B1 111.39(19)
C1 C2 H2 112.6
C3 C2 H2 112.6
B1 C2 H2 112.6
C4 C3 C2 104.1(2)
C4 C3 H3A 110.9
C2 C3 H3A 110.9
C4 C3 H3B 110.9
C2 C3 H3B 110.9
H3A C3 H3B 109.0
C3 C4 C5 104.0(2)
C3 C4 H4A 111.0
C5 C4 H4A 111.0
C3 C4 H4B 111.0
C5 C4 H4B 111.0
H4A C4 H4B 109.0
C1 C5 C4 105.3(2)
C1 C5 H5A 110.7
C4 C5 H5A 110.7
C1 C5 H5B 110.7
C4 C5 H5B 110.7
H5A C5 H5B 108.8
N1 C6 C7 109.9(2)
N1 C6 H6A 109.7
C7 C6 H6A 109.7
N1 C6 H6B 109.7
C7 C6 H6B 109.7
H6A C6 H6B 108.2
C6 C7 C8 111.2(3)
C6 C7 H7A 109.4
C8 C7 H7A 109.4
C6 C7 H7B 109.4
C8 C7 H7B 109.4
H7A C7 H7B 108.0
C7 C8 C9 110.4(3)
C7 C8 H8A 109.6
C9 C8 H8A 109.6
C7 C8 H8B 109.6
C9 C8 H8B 109.6
H8A C8 H8B 108.1
C10 C9 C8 111.0(3)
C10 C9 H9A 109.4
C8 C9 H9A 109.4
C10 C9 H9B 109.4
C8 C9 H9B 109.4
H9A C9 H9B 108.0
N1 C10 C9 109.2(2)
N1 C10 H10A 109.8
C9 C10 H10A 109.8
N1 C10 H10B 109.8
C9 C10 H10B 109.8
H10A C10 H10B 108.3
C12 C11 C16 113.1(3)
C12 C11 B1 119.9(3)
C16 C11 B1 127.0(2)
F12 C12 C11 119.7(3)
F12 C12 C13 116.4(3)
C11 C12 C13 123.9(3)
F13 C13 C14 121.1(4)
F13 C13 C12 118.9(4)
C14 C13 C12 119.9(3)
F14 C14 C15 121.6(4)
F14 C14 C13 119.7(4)
C15 C14 C13 118.7(3)
F15 C15 C14 119.2(3)
F15 C15 C16 120.7(4)
C14 C15 C16 120.1(4)
F16 C16 C15 115.1(3)
F16 C16 C11 120.7(2)
C15 C16 C11 124.2(3)
C26 C21 C22 112.7(2)
C26 C21 B1 124.4(2)
C22 C21 B1 122.9(2)
F22 C22 C23 115.6(2)
F22 C22 C21 120.0(2)
C23 C22 C21 124.5(2)
F23 C23 C24 119.1(2)
F23 C23 C22 121.0(2)
C24 C23 C22 119.9(2)
F24 C24 C23 120.4(3)
F24 C24 C25 121.0(3)
C23 C24 C25 118.6(2)
F25 C25 C26 121.2(3)
F25 C25 C24 119.4(2)
C26 C25 C24 119.4(2)
F26 C26 C25 115.8(2)
F26 C26 C21 119.2(2)
C25 C26 C21 125.0(2)

loop_
_geom_bond_atom_site_label_1
_geom_bond_atom_site_label_2
_geom_bond_distance
N1 C1 1.301(3)
N1 C10 1.473(3)
N1 C6 1.480(3)
B1 C11 1.635(4)
B1 C21 1.646(3)
B1 C2 1.692(4)
B1 H01 1.13(2)
C1 C2 1.464(3)
C1 C5 1.499(3)
C2 C3 1.544(3)
C2 H2 0.9900
C3 C4 1.526(4)
C3 H3A 0.9800
C3 H3B 0.9800
C4 C5 1.527(4)
C4 H4A 0.9800
C4 H4B 0.9800
C5 H5A 0.9800
C5 H5B 0.9800
C6 C7 1.503(5)
C6 H6A 0.9800
C6 H6B 0.9800
C7 C8 1.508(5)
C7 H7A 0.9800
C7 H7B 0.9800
C8 C9 1.523(5)
C8 H8A 0.9800
C8 H8B 0.9800
C9 C10 1.506(4)
C9 H9A 0.9800
C9 H9B 0.9800
C10 H10A 0.9800
C10 H10B 0.9800
C11 C12 1.382(4)
C11 C16 1.387(4)
F12 C12 1.356(4)
C12 C13 1.391(5)
C13 F13 1.354(4)
C13 C14 1.361(6)
F14 C14 1.337(4)
C14 C15 1.360(6)
F15 C15 1.344(4)
C15 C16 1.380(4)
F16 C16 1.350(3)
C21 C26 1.381(3)
C21 C22 1.385(3)
F22 C22 1.342(3)
C22 C23 1.373(4)
F23 C23 1.345(3)
C23 C24 1.363(4)
F24 C24 1.339(3)
C24 C25 1.373(4)
F25 C25 1.344(3)
C25 C26 1.370(4)
F26 C26 1.354(3)

loop_
_geom_torsion_atom_site_label_1
_geom_torsion_atom_site_label_2
_geom_torsion_atom_site_label_3
_geom_torsion_atom_site_label_4
_geom_torsion
C10 N1 C1 C2 9.6(4)
C6 N1 C1 C2 -175.4(2)
C10 N1 C1 C5 -169.6(2)
C6 N1 C1 C5 5.3(4)
N1 C1 C2 C3 -155.8(2)
C5 C1 C2 C3 23.5(3)
N1 C1 C2 B1 87.9(3)
C5 C1 C2 B1 -92.7(2)
C11 B1 C2 C1 158.5(2)
C21 B1 C2 C1 -76.7(2)
C11 B1 C2 C3 48.6(3)
C21 B1 C2 C3 173.4(2)
C1 C2 C3 C4 -35.6(3)
B1 C2 C3 C4 75.4(2)
C2 C3 C4 C5 34.5(3)
N1 C1 C5 C4 177.0(2)
C2 C1 C5 C4 -2.4(3)
C3 C4 C5 C1 -20.2(3)
C1 N1 C6 C7 -116.8(3)
C10 N1 C6 C7 58.7(3)
N1 C6 C7 C8 -55.6(3)
C6 C7 C8 C9 54.7(4)
C7 C8 C9 C10 -55.4(4)
C1 N1 C10 C9 116.4(3)
C6 N1 C10 C9 -59.0(3)
C8 C9 C10 N1 56.6(4)
C21 B1 C11 C12 89.7(3)
C2 B1 C11 C12 -144.9(2)
C21 B1 C11 C16 -92.1(3)
C2 B1 C11 C16 33.4(3)
C16 C11 C12 F12 -179.1(2)
B1 C11 C12 F12 -0.6(4)
C16 C11 C12 C13 -0.2(4)
B1 C11 C12 C13 178.3(2)
F12 C12 C13 F13 0.0(4)
C11 C12 C13 F13 -178.9(3)
F12 C12 C13 C14 179.0(3)
C11 C12 C13 C14 0.1(5)
F13 C13 C14 F14 0.1(5)
C12 C13 C14 F14 -178.9(3)
F13 C13 C14 C15 179.0(3)
C12 C13 C14 C15 0.0(5)
F14 C14 C15 F15 -0.9(5)
C13 C14 C15 F15 -179.8(3)
F14 C14 C15 C16 178.9(3)
C13 C14 C15 C16 0.0(5)
F15 C15 C16 F16 0.6(4)
C14 C15 C16 F16 -179.1(3)
F15 C15 C16 C11 179.6(3)
C14 C15 C16 C11 -0.1(5)
C12 C11 C16 F16 179.2(2)
B1 C11 C16 F16 0.8(4)
C12 C11 C16 C15 0.2(4)
B1 C11 C16 C15 -178.1(3)
C11 B1 C21 C26 49.6(3)
C2 B1 C21 C26 -75.3(3)
C11 B1 C21 C22 -128.7(2)
C2 B1 C21 C22 106.4(3)
C26 C21 C22 F22 179.1(2)
B1 C21 C22 F22 -2.4(4)
C26 C21 C22 C23 0.3(4)
B1 C21 C22 C23 178.8(2)
F22 C22 C23 F23 1.4(4)
C21 C22 C23 F23 -179.7(2)
F22 C22 C23 C24 -179.1(3)
C21 C22 C23 C24 -0.3(4)
F23 C23 C24 F24 -0.7(4)
C22 C23 C24 F24 179.9(3)
F23 C23 C24 C25 179.1(3)
C22 C23 C24 C25 -0.4(4)
F24 C24 C25 F25 0.7(5)
C23 C24 C25 F25 -179.1(3)
F24 C24 C25 C26 -179.3(3)
C23 C24 C25 C26 0.9(5)
F25 C25 C26 F26 -1.7(4)
C24 C25 C26 F26 178.2(3)
F25 C25 C26 C21 179.1(3)
C24 C25 C26 C21 -0.9(5)
C22 C21 C26 F26 -178.9(2)
B1 C21 C26 F26 2.7(4)
C22 C21 C26 C25 0.3(4)
B1 C21 C26 C25 -178.2(3)
